data_1566710
loop_
_publ_author_name
'Li, Ruiping'
'Barel, Nitsan'
'Subramaniyan, Vasudevan'
'Cohen, Orit'
'Tibika, Fran\,coise'
'Tulchinsky, Yuri'

_publ_section_title
;
 Sulfonium cations as versatile strongly \p-acidic ligands
;
_journal_name_full 'Chemical Science'
_journal_paper_doi 10.1039/D2SC00588C
_journal_year 2022
_chemical_formula_moiety 'C30 H33 Cl P2 Rh S, C24 H20 B'
_chemical_formula_sum 'C54 H53 B Cl P2 Rh S'
_chemical_formula_weight 945.13
_space_group_crystal_system monoclinic
_space_group_IT_number 14
_space_group_name_Hall '-P 2yn'
_space_group_name_H-M_alt 'P 1 21/n 1'
_atom_sites_solution_hydrogens geom
_audit_creation_date 2021-09-12
_audit_creation_method
;
Olex2 1.5-alpha
(compiled 2021.08.20 svn.r13c46975 for OlexSys, GUI svn.r6396)
;
_audit_update_record
;
2021-11-02 deposited with the CCDC.	2022-03-14 downloaded from the CCDC.
;
_cell_angle_alpha 90
_cell_angle_beta 99.760(3)
_cell_angle_gamma 90
_cell_formula_units_Z 4
_cell_length_a 10.9915(4)
_cell_length_b 34.1432(10)
_cell_length_c 12.5533(4)
_cell_measurement_reflns_used 11434
_cell_measurement_temperature 149.99(10)
_cell_measurement_theta_max 28.9600
_cell_measurement_theta_min 2.0220
_cell_volume 4642.9(3)
_computing_cell_refinement 'CrysAlisPro 1.171.41.108a (Rigaku OD, 2021)'
_computing_data_collection 'CrysAlisPro 1.171.41.108a (Rigaku OD, 2021)'
_computing_data_reduction 'CrysAlisPro 1.171.41.108a (Rigaku OD, 2021)'
_computing_molecular_graphics 'Olex2 1.5-alpha (Dolomanov et al., 2009)'
_computing_publication_material 'Olex2 1.5-alpha (Dolomanov et al., 2009)'
_computing_structure_refinement 'SHELXL 2017/1 (Sheldrick, 2015)'
_computing_structure_solution 'SHELXT 2014/4 (Sheldrick, 2014)'
_diffrn_ambient_temperature 150.15
_diffrn_detector_area_resol_mean 10.0000
_diffrn_detector_type HyPix
_diffrn_measured_fraction_theta_full 0.997
_diffrn_measured_fraction_theta_max 0.997
_diffrn_measurement_details
;
List of Runs (angles in degrees, time in seconds):

  # Type    Start    End  Width  t~exp~   \w     \q     \k     \f   Frames
#--------------------------------------------------------------------------
  1  \w      6.00  36.00   0.50  305.00    --    5.38 -98.00-113.00   60
  2  \w    -24.00   1.00   0.50  305.00    --   -6.63 -98.00-113.00   50
  3  \w    -36.00  -9.00   0.50  305.00    --   -6.63  98.00  -5.00   54
  4  \w    -21.00  39.00   0.50  305.00    --    5.38 -99.00-180.00  120
  5  \w     11.00  80.00   0.50  305.00    --    5.38  19.00-120.00  138
  6  \w    -18.00  26.00   0.50  305.00    --   -6.63 -99.00  30.00   88
  7  \w    -22.00  18.00   0.50  305.00    --   -6.63 -99.00 120.00   80
;
_diffrn_measurement_device 'four-circle diffractometer'
_diffrn_measurement_device_type 'XtaLAB Synergy, Single source at offset/far, HyPix'
_diffrn_measurement_method '\w scans'
_diffrn_radiation_type MoK\a
_diffrn_radiation_wavelength 0.71073
_diffrn_reflns_av_R_equivalents 0.0842
_diffrn_reflns_av_unetI/netI 0.0599
_diffrn_reflns_Laue_measured_fraction_full 0.997
_diffrn_reflns_Laue_measured_fraction_max 0.997
_diffrn_reflns_limit_h_max 13
_diffrn_reflns_limit_h_min -12
_diffrn_reflns_limit_k_max 40
_diffrn_reflns_limit_k_min -38
_diffrn_reflns_limit_l_max 14
_diffrn_reflns_limit_l_min -14
_diffrn_reflns_number 36105
_diffrn_reflns_point_group_measured_fraction_full 0.997
_diffrn_reflns_point_group_measured_fraction_max 0.997
_diffrn_reflns_theta_full 25.000
_diffrn_reflns_theta_max 25.000
_diffrn_reflns_theta_min 2.033
_exptl_absorpt_coefficient_mu 0.576
_exptl_absorpt_correction_T_max 1.000
_exptl_absorpt_correction_T_min 0.920
_exptl_absorpt_correction_type gaussian
_exptl_absorpt_process_details
;
CrysAlisPro 1.171.41.108a (Rigaku Oxford Diffraction, 2021)
Numerical absorption correction based on gaussian integration over
a multifaceted crystal model
Empirical absorption correction using spherical harmonics,
implemented in SCALE3 ABSPACK scaling algorithm.
;
_exptl_crystal_colour yellow
_exptl_crystal_colour_primary yellow
_exptl_crystal_density_diffrn 1.352
_exptl_crystal_description prism
_exptl_crystal_F_000 1960
_exptl_crystal_size_max 0.1
_exptl_crystal_size_mid 0.08
_exptl_crystal_size_min 0.05
_refine_diff_density_max 1.011
_refine_diff_density_min -1.671
_refine_diff_density_rms 0.129
_refine_ls_extinction_method none
_refine_ls_goodness_of_fit_ref 1.305
_refine_ls_hydrogen_treatment constr
_refine_ls_matrix_type full
_refine_ls_number_parameters 518
_refine_ls_number_reflns 8148
_refine_ls_number_restraints 0
_refine_ls_restrained_S_all 1.305
_refine_ls_R_factor_all 0.1215
_refine_ls_R_factor_gt 0.1003
_refine_ls_shift/su_max 0.000
_refine_ls_shift/su_mean 0.000
_refine_ls_structure_factor_coef Fsqd
_refine_ls_weighting_details 'w=1/[\s^2^(Fo^2^)+(0.0346P)^2^+47.4782P] where P=(Fo^2^+2Fc^2^)/3'
_refine_ls_weighting_scheme calc
_refine_ls_wR_factor_gt 0.2126
_refine_ls_wR_factor_ref 0.2204
_reflns_Friedel_coverage 0.000
_reflns_number_gt 6584
_reflns_number_total 8148
_reflns_threshold_expression 'I > 2\s(I)'
_cod_data_source_file d2sc00588c2.cif
_cod_data_source_block 5a_BPh4
_cod_database_code 1566710
_shelx_shelxl_version_number 2017/1
_shelx_space_group_comment
;
The symmetry employed for this shelxl refinement is uniquely defined
by the following loop, which should always be used as a source of
symmetry information in preference to the above space-group names.
They are only intended as comments.
;
_shelx_estimated_absorpt_t_max 0.972
_shelx_estimated_absorpt_t_min 0.945
_olex2_refinement_description
;
1.a Secondary CH2 refined with riding coordinates:
 C14(H14A,H14B), C13(H13A,H13B), C18(H18A,H18B), C17(H17A,H17B), C15(H15A,H15B)
1.b Aromatic/amide H refined with riding coordinates:
 C42(H42), C32(H32), C54(H54), C36(H36), C8(H8), C9(H9), C10(H10), C11(H11),
 C12(H12), C28(H28), C26(H26), C46(H46), C2(H2), C3(H3), C4(H4), C5(H5), C6(H6),
  C48(H48), C44(H44), C40(H40), C27(H27), C39(H39), C50(H50), C20(H20),
 C45(H45), C53(H53), C41(H41), C52(H52), C33(H33), C21(H21), C47(H47), C38(H38),
  C22(H22), C51(H51), C24(H24), C29(H29), C30(H30), C23(H23), C35(H35), C34(H34)
1.c Fitted hexagon refined as free rotating group:
 C7(C8,C9,C10,C11,C12), C1(C2,C3,C4,C5,C6)
1.d Idealised Me refined as rotating group:
 C16(H16A,H16B,H16C)
;
_olex2_submission_special_instructions 'No special instructions were received'
_oxdiff_exptl_absorpt_empirical_details
;
Empirical correction (ABSPACK) includes:
- Absorption correction using spherical harmonics
- Frame scaling
;

loop_
_space_group_symop_operation_xyz
'x, y, z'
'-x+1/2, y+1/2, -z+1/2'
'-x, -y, -z'
'x-1/2, -y-1/2, z-1/2'

loop_
_atom_site_label
_atom_site_type_symbol
_atom_site_fract_x
_atom_site_fract_y
_atom_site_fract_z
_atom_site_U_iso_or_equiv
_atom_site_adp_type
_atom_site_occupancy
_atom_site_site_symmetry_order
_atom_site_calc_flag
_atom_site_refinement_flags_posn
_atom_site_refinement_flags_adp
_atom_site_refinement_flags_occupancy
_atom_site_disorder_assembly
_atom_site_disorder_group
Rh1 Rh 0.55744(7) 0.33714(2) 0.29302(6) 0.0277(2) Uani 1 1 d . . . . .
S1 S 0.5745(2) 0.39816(7) 0.32587(17) 0.0292(5) Uani 1 1 d . . . . .
Cl1 Cl 0.5389(2) 0.27011(7) 0.25513(18) 0.0354(5) Uani 1 1 d . . . . .
P2 P 0.5901(2) 0.35306(7) 0.12294(18) 0.0276(5) Uani 1 1 d . . . . .
P1 P 0.4830(2) 0.33303(7) 0.45335(18) 0.0305(5) Uani 1 1 d . . . . .
C19 C 0.4578(7) 0.3382(3) 0.0202(6) 0.0251(18) Uani 1 1 d . . . . .
C31 C 0.1652(8) 0.5662(3) 0.2352(7) 0.032(2) Uani 1 1 d . . . . .
C37 C 0.4009(7) 0.5411(3) 0.2486(7) 0.029(2) Uani 1 1 d . . . . .
C25 C 0.7274(7) 0.3368(3) 0.0733(7) 0.0298(19) Uani 1 1 d . . . . .
C42 C 0.4696(8) 0.5205(3) 0.3351(8) 0.036(2) Uani 1 1 d . . . . .
H42 H 0.430236 0.500304 0.368799 0.043 Uiso 1 1 calc R U . . .
C49 C 0.2412(8) 0.5273(3) 0.0670(8) 0.036(2) Uani 1 1 d . . . . .
C32 C 0.0356(8) 0.5609(3) 0.2166(9) 0.046(3) Uani 1 1 d . . . . .
H32 H 0.001133 0.538085 0.180177 0.056 Uiso 1 1 calc R U . . .
C54 C 0.1406(8) 0.5402(3) -0.0084(8) 0.038(2) Uani 1 1 d . . . . .
H54 H 0.078790 0.555383 0.016682 0.046 Uiso 1 1 calc R U . . .
C36 C 0.2052(9) 0.6011(3) 0.2864(7) 0.040(2) Uani 1 1 d . . . . .
H36 H 0.291146 0.606521 0.298243 0.047 Uiso 1 1 calc R U . . .
C7 C 0.5728(5) 0.30697(17) 0.5669(4) 0.033(2) Uani 1 1 d G . . . .
C8 C 0.6541(6) 0.27828(18) 0.5436(4) 0.038(2) Uani 1 1 d G . . . .
H8 H 0.654554 0.270801 0.470788 0.045 Uiso 1 1 calc R U . . .
C9 C 0.7348(6) 0.26055(17) 0.6269(5) 0.045(3) Uani 1 1 d G . . . .
H9 H 0.790381 0.240945 0.611011 0.054 Uiso 1 1 calc R U . . .
C10 C 0.7341(6) 0.27150(19) 0.7335(4) 0.048(3) Uani 1 1 d G . . . .
H10 H 0.789275 0.259374 0.790384 0.057 Uiso 1 1 calc R U . . .
C11 C 0.6528(6) 0.30018(19) 0.7567(3) 0.046(3) Uani 1 1 d G . . . .
H11 H 0.652342 0.307659 0.829534 0.055 Uiso 1 1 calc R U . . .
C12 C 0.5721(6) 0.31791(17) 0.6734(5) 0.042(2) Uani 1 1 d G . . . .
H12 H 0.516513 0.337516 0.689312 0.051 Uiso 1 1 calc R U . . .
C28 C 0.9409(9) 0.3107(3) 0.0040(9) 0.049(3) Uani 1 1 d . . . . .
H28 H 1.013658 0.301801 -0.019745 0.058 Uiso 1 1 calc R U . . .
C26 C 0.7809(9) 0.3587(3) -0.0005(8) 0.039(2) Uani 1 1 d . . . . .
H26 H 0.744314 0.382692 -0.027548 0.047 Uiso 1 1 calc R U . . .
C46 C 0.1404(9) 0.4197(3) 0.3396(9) 0.046(3) Uani 1 1 d . . . . .
H46 H 0.118060 0.396064 0.371465 0.055 Uiso 1 1 calc R U . . .
C1 C 0.3216(4) 0.3177(2) 0.4428(5) 0.037(2) Uani 1 1 d G . . . .
C2 C 0.2467(6) 0.3202(2) 0.3420(5) 0.052(3) Uani 1 1 d G . . . .
H2 H 0.281247 0.327365 0.280384 0.062 Uiso 1 1 calc R U . . .
C3 C 0.1213(6) 0.3121(2) 0.3314(6) 0.069(4) Uani 1 1 d G . . . .
H3 H 0.070095 0.313775 0.262508 0.083 Uiso 1 1 calc R U . . .
C4 C 0.0707(5) 0.3016(2) 0.4216(8) 0.079(5) Uani 1 1 d G . . . .
H4 H -0.015010 0.296085 0.414309 0.095 Uiso 1 1 calc R U . . .
C5 C 0.1456(7) 0.2992(2) 0.5224(7) 0.071(4) Uani 1 1 d G . . . .
H5 H 0.111037 0.291984 0.583987 0.085 Uiso 1 1 calc R U . . .
C6 C 0.2710(7) 0.3072(2) 0.5330(5) 0.059(3) Uani 1 1 d G . . . .
H6 H 0.322191 0.305573 0.601866 0.071 Uiso 1 1 calc R U . . .
C14 C 0.4703(10) 0.4141(3) 0.4145(8) 0.039(2) Uani 1 1 d . . . . .
H14A H 0.493967 0.440383 0.444194 0.047 Uiso 1 1 calc R U . . .
H14B H 0.384504 0.415238 0.374778 0.047 Uiso 1 1 calc R U . . .
C48 C 0.2042(9) 0.4539(3) 0.1928(10) 0.046(3) Uani 1 1 d . . . . .
H48 H 0.223346 0.453428 0.121789 0.055 Uiso 1 1 calc R U . . .
C44 C 0.1819(9) 0.4883(3) 0.3504(9) 0.043(2) Uani 1 1 d . . . . .
H44 H 0.184887 0.511726 0.391454 0.052 Uiso 1 1 calc R U . . .
C43 C 0.2139(8) 0.4897(3) 0.2486(8) 0.039(2) Uani 1 1 d . . . . .
C40 C 0.6506(8) 0.5584(3) 0.3288(8) 0.040(2) Uani 1 1 d . . . . .
H40 H 0.734814 0.564223 0.355380 0.048 Uiso 1 1 calc R U . . .
C27 C 0.8877(9) 0.3455(3) -0.0346(9) 0.046(3) Uani 1 1 d . . . . .
H27 H 0.923947 0.360525 -0.084594 0.055 Uiso 1 1 calc R U . . .
C39 C 0.5864(8) 0.5799(3) 0.2462(8) 0.039(2) Uani 1 1 d . . . . .
H39 H 0.626031 0.600737 0.215413 0.047 Uiso 1 1 calc R U . . .
C50 C 0.3297(8) 0.5057(3) 0.0206(8) 0.036(2) Uani 1 1 d . . . . .
H50 H 0.401821 0.496710 0.066828 0.044 Uiso 1 1 calc R U . . .
C13 C 0.4812(9) 0.3843(3) 0.5036(7) 0.037(2) Uani 1 1 d . . . . .
H13A H 0.410874 0.387483 0.542816 0.045 Uiso 1 1 calc R U . . .
H13B H 0.558072 0.389245 0.555484 0.045 Uiso 1 1 calc R U . . .
C20 C 0.3514(9) 0.3602(3) 0.0075(8) 0.043(2) Uani 1 1 d . . . . .
H20 H 0.348818 0.383741 0.047382 0.052 Uiso 1 1 calc R U . . .
C45 C 0.1453(9) 0.4537(3) 0.3953(10) 0.052(3) Uani 1 1 d . . . . .
H45 H 0.123632 0.454059 0.465449 0.063 Uiso 1 1 calc R U . . .
C53 C 0.1267(8) 0.5320(3) -0.1176(8) 0.041(2) Uani 1 1 d . . . . .
H53 H 0.056580 0.541493 -0.165459 0.049 Uiso 1 1 calc R U . . .
C41 C 0.5929(8) 0.5285(3) 0.3732(8) 0.037(2) Uani 1 1 d . . . . .
H41 H 0.637442 0.513250 0.430111 0.045 Uiso 1 1 calc R U . . .
C52 C 0.2154(9) 0.5098(3) -0.1578(9) 0.042(2) Uani 1 1 d . . . . .
H52 H 0.205848 0.503595 -0.232531 0.051 Uiso 1 1 calc R U . . .
C33 C -0.0419(11) 0.5885(4) 0.2506(10) 0.056(3) Uani 1 1 d . . . . .
H33 H -0.128332 0.583823 0.236883 0.068 Uiso 1 1 calc R U . . .
C21 C 0.2474(9) 0.3478(4) -0.0640(9) 0.051(3) Uani 1 1 d . . . . .
H21 H 0.173850 0.362918 -0.072445 0.062 Uiso 1 1 calc R U . . .
C47 C 0.1682(9) 0.4193(3) 0.2359(10) 0.049(3) Uani 1 1 d . . . . .
H47 H 0.162584 0.395741 0.195074 0.058 Uiso 1 1 calc R U . . .
C18 C 0.5950(8) 0.4074(3) 0.1170(8) 0.034(2) Uani 1 1 d . . . . .
H18A H 0.682112 0.415941 0.124444 0.041 Uiso 1 1 calc R U . . .
H18B H 0.551660 0.416151 0.045397 0.041 Uiso 1 1 calc R U . . .
C38 C 0.4635(8) 0.5714(3) 0.2069(7) 0.032(2) Uani 1 1 d . . . . .
H38 H 0.420471 0.586814 0.149575 0.038 Uiso 1 1 calc R U . . .
C22 C 0.2507(10) 0.3137(4) -0.1229(8) 0.050(3) Uani 1 1 d . . . . .
H22 H 0.180860 0.305434 -0.173244 0.059 Uiso 1 1 calc R U . . .
C17 C 0.5364(8) 0.4269(3) 0.2042(7) 0.035(2) Uani 1 1 d . . . . .
H17A H 0.445752 0.428268 0.181666 0.041 Uiso 1 1 calc R U . . .
H17B H 0.568450 0.453939 0.216984 0.041 Uiso 1 1 calc R U . . .
C51 C 0.3164(9) 0.4972(3) -0.0872(9) 0.041(2) Uani 1 1 d . . . . .
H51 H 0.378107 0.482254 -0.113452 0.049 Uiso 1 1 calc R U . . .
C24 C 0.4607(9) 0.3040(3) -0.0360(8) 0.041(2) Uani 1 1 d . . . . .
H24 H 0.533563 0.288470 -0.026513 0.049 Uiso 1 1 calc R U . . .
B1 B 0.2543(9) 0.5316(3) 0.1977(9) 0.033(2) Uani 1 1 d . . . . .
C29 C 0.8891(9) 0.2888(3) 0.0768(10) 0.053(3) Uani 1 1 d . . . . .
H29 H 0.925587 0.264564 0.102390 0.064 Uiso 1 1 calc R U . . .
C30 C 0.7831(10) 0.3020(3) 0.1130(10) 0.049(3) Uani 1 1 d . . . . .
H30 H 0.749036 0.287253 0.164927 0.059 Uiso 1 1 calc R U . . .
C23 C 0.3569(10) 0.2921(3) -0.1067(8) 0.049(3) Uani 1 1 d . . . . .
H23 H 0.359528 0.268221 -0.145108 0.059 Uiso 1 1 calc R U . . .
C35 C 0.1269(11) 0.6285(3) 0.3216(9) 0.055(3) Uani 1 1 d . . . . .
H35 H 0.159402 0.651619 0.357999 0.066 Uiso 1 1 calc R U . . .
C34 C 0.0003(11) 0.6215(4) 0.3023(11) 0.062(4) Uani 1 1 d . . . . .
H34 H -0.055272 0.639786 0.325140 0.075 Uiso 1 1 calc R U . . .
C15 C 0.7191(10) 0.4168(3) 0.3967(9) 0.053(3) Uani 1 1 d . . . . .
H15A H 0.723034 0.445309 0.383947 0.063 Uiso 1 1 calc R U . . .
H15B H 0.722999 0.412598 0.475226 0.063 Uiso 1 1 calc R U . . .
C16 C 0.8291(10) 0.3973(5) 0.3614(11) 0.074(4) Uani 1 1 d . . . . .
H16A H 0.839780 0.407523 0.290653 0.111 Uiso 1 1 calc R U . . .
H16B H 0.815549 0.368932 0.356323 0.111 Uiso 1 1 calc R U . . .
H16C H 0.903410 0.402776 0.414424 0.111 Uiso 1 1 calc R U . . .

loop_
_atom_site_aniso_label
_atom_site_aniso_U_11
_atom_site_aniso_U_22
_atom_site_aniso_U_33
_atom_site_aniso_U_23
_atom_site_aniso_U_13
_atom_site_aniso_U_12
Rh1 0.0292(4) 0.0284(4) 0.0268(4) -0.0011(3) 0.0083(3) 0.0037(3)
S1 0.0267(11) 0.0348(13) 0.0277(12) -0.0025(9) 0.0093(9) 0.0042(9)
Cl1 0.0437(13) 0.0339(12) 0.0303(12) -0.0036(9) 0.0110(10) -0.0007(10)
P2 0.0241(12) 0.0325(13) 0.0277(12) -0.0010(9) 0.0081(9) 0.0025(9)
P1 0.0367(13) 0.0298(13) 0.0269(12) -0.0013(10) 0.0109(10) 0.0023(10)
C19 0.026(4) 0.036(5) 0.014(4) 0.007(3) 0.005(3) 0.002(4)
C31 0.021(4) 0.037(5) 0.039(5) 0.005(4) 0.008(4) 0.000(4)
C37 0.016(4) 0.034(5) 0.039(5) -0.008(4) 0.010(4) 0.003(4)
C25 0.020(4) 0.031(5) 0.040(5) -0.005(4) 0.011(4) -0.002(4)
C42 0.024(5) 0.032(5) 0.051(6) -0.008(4) 0.007(4) 0.001(4)
C49 0.028(5) 0.029(5) 0.052(6) 0.000(4) 0.008(4) -0.008(4)
C32 0.020(5) 0.047(6) 0.075(8) 0.010(5) 0.017(5) 0.006(4)
C54 0.022(5) 0.042(6) 0.051(6) -0.004(5) 0.005(4) -0.002(4)
C36 0.039(6) 0.049(6) 0.035(5) 0.004(4) 0.018(4) 0.007(5)
C7 0.036(5) 0.031(5) 0.036(5) 0.006(4) 0.016(4) -0.002(4)
C8 0.041(6) 0.036(6) 0.040(6) 0.000(4) 0.021(4) 0.006(4)
C9 0.054(7) 0.039(6) 0.042(6) 0.003(5) 0.009(5) 0.013(5)
C10 0.063(7) 0.047(6) 0.030(6) 0.010(5) 0.000(5) 0.003(5)
C11 0.064(7) 0.051(7) 0.024(5) -0.003(4) 0.015(5) -0.004(5)
C12 0.048(6) 0.045(6) 0.036(6) -0.003(5) 0.014(5) 0.000(5)
C28 0.032(6) 0.054(7) 0.065(7) -0.013(5) 0.023(5) 0.004(5)
C26 0.036(5) 0.044(6) 0.039(6) 0.004(4) 0.012(4) 0.010(4)
C46 0.031(5) 0.041(6) 0.065(7) 0.020(5) 0.005(5) 0.006(4)
C1 0.029(5) 0.034(5) 0.048(6) -0.007(4) 0.007(4) 0.008(4)
C2 0.051(7) 0.039(6) 0.067(8) -0.011(5) 0.014(6) -0.004(5)
C3 0.042(7) 0.051(8) 0.103(11) -0.017(7) -0.018(7) 0.000(6)
C4 0.049(8) 0.047(8) 0.152(15) 0.000(8) 0.049(9) 0.003(6)
C5 0.055(8) 0.064(9) 0.103(12) 0.011(8) 0.041(8) 0.013(7)
C6 0.051(7) 0.058(8) 0.079(9) 0.016(6) 0.042(6) 0.015(6)
C14 0.053(6) 0.032(5) 0.039(6) 0.002(4) 0.025(5) 0.012(4)
C48 0.029(5) 0.038(6) 0.074(8) -0.001(5) 0.015(5) 0.000(4)
C44 0.032(5) 0.041(6) 0.058(7) 0.005(5) 0.015(5) -0.004(4)
C43 0.016(4) 0.050(6) 0.048(6) -0.002(5) 0.000(4) 0.000(4)
C40 0.014(4) 0.068(7) 0.042(6) -0.020(5) 0.013(4) -0.004(4)
C27 0.030(5) 0.063(8) 0.051(6) 0.008(5) 0.022(5) 0.004(5)
C39 0.029(5) 0.058(7) 0.035(5) -0.014(5) 0.022(4) -0.010(5)
C50 0.023(5) 0.034(5) 0.053(6) -0.002(4) 0.010(4) 0.000(4)
C13 0.047(6) 0.039(6) 0.026(5) -0.006(4) 0.008(4) 0.006(4)
C20 0.037(6) 0.062(7) 0.034(6) 0.005(5) 0.013(4) 0.001(5)
C45 0.028(5) 0.060(8) 0.070(8) 0.018(6) 0.011(5) 0.004(5)
C53 0.024(5) 0.050(6) 0.045(6) -0.005(5) -0.005(4) -0.004(4)
C41 0.030(5) 0.044(6) 0.037(5) -0.011(4) 0.007(4) 0.010(4)
C52 0.034(5) 0.047(6) 0.045(6) -0.009(5) 0.005(5) -0.010(5)
C33 0.045(7) 0.055(8) 0.079(8) 0.019(6) 0.040(6) 0.012(6)
C21 0.025(5) 0.081(9) 0.048(7) 0.008(6) 0.006(5) 0.005(5)
C47 0.032(6) 0.036(6) 0.078(8) -0.004(5) 0.008(5) -0.001(4)
C18 0.030(5) 0.030(5) 0.047(6) 0.000(4) 0.017(4) 0.003(4)
C38 0.027(5) 0.040(5) 0.031(5) -0.006(4) 0.008(4) -0.001(4)
C22 0.035(6) 0.078(9) 0.033(6) 0.006(5) -0.002(4) -0.018(6)
C17 0.031(5) 0.040(6) 0.033(5) 0.008(4) 0.010(4) 0.008(4)
C51 0.032(5) 0.033(6) 0.060(7) -0.011(5) 0.012(5) -0.003(4)
C24 0.033(5) 0.054(7) 0.035(6) 0.002(5) 0.006(4) 0.004(5)
B1 0.014(5) 0.030(6) 0.056(7) -0.004(5) 0.005(4) 0.000(4)
C29 0.031(6) 0.046(7) 0.089(9) 0.006(6) 0.028(6) 0.013(5)
C30 0.041(6) 0.040(6) 0.070(8) 0.010(5) 0.022(5) 0.006(5)
C23 0.046(6) 0.061(7) 0.035(6) -0.004(5) -0.007(5) -0.012(5)
C35 0.069(8) 0.041(7) 0.061(8) -0.001(5) 0.029(6) 0.011(6)
C34 0.059(8) 0.058(8) 0.082(9) 0.016(7) 0.048(7) 0.028(6)
C15 0.053(7) 0.048(7) 0.055(7) -0.002(5) 0.002(5) 0.000(5)
C16 0.029(6) 0.108(12) 0.084(10) 0.000(8) 0.010(6) 0.000(7)

loop_
_atom_type_symbol
_atom_type_description
_atom_type_scat_dispersion_real
_atom_type_scat_dispersion_imag
_atom_type_scat_source
C C 0.0033 0.0016 'International Tables Vol C Tables 4.2.6.8 and 6.1.1.4'
H H 0.0000 0.0000 'International Tables Vol C Tables 4.2.6.8 and 6.1.1.4'
B B 0.0013 0.0007 'International Tables Vol C Tables 4.2.6.8 and 6.1.1.4'
Cl Cl 0.1484 0.1585 'International Tables Vol C Tables 4.2.6.8 and 6.1.1.4'
P P 0.1023 0.0942 'International Tables Vol C Tables 4.2.6.8 and 6.1.1.4'
Rh Rh -1.1178 0.9187 'International Tables Vol C Tables 4.2.6.8 and 6.1.1.4'
S S 0.1246 0.1234 'International Tables Vol C Tables 4.2.6.8 and 6.1.1.4'

loop_
_exptl_crystal_face_index_h
_exptl_crystal_face_index_k
_exptl_crystal_face_index_l
_exptl_crystal_face_perp_dist
-8 -42 0 0.0379
8 41 -2 0.0349
-4 -6 17 0.0436
3 -1 -18 0.0462
13 -25 -1 0.0262
-13 25 1 0.0262
-13 -18 -4 0.0293
4 -46 -4 0.0369
5 -15 15 0.0437

loop_
_geom_angle_atom_site_label_1
_geom_angle_atom_site_label_2
_geom_angle_atom_site_label_3
_geom_angle
_geom_angle_site_symmetry_1
_geom_angle_site_symmetry_3
_geom_angle_publ_flag
S1 Rh1 Cl1 179.44(9) . . ?
S1 Rh1 P2 85.73(9) . . ?
S1 Rh1 P1 85.59(8) . . ?
P2 Rh1 Cl1 93.71(8) . . ?
P2 Rh1 P1 164.80(9) . . ?
P1 Rh1 Cl1 94.96(8) . . ?
C14 S1 Rh1 111.7(3) . . ?
C17 S1 Rh1 111.7(3) . . ?
C17 S1 C14 106.0(4) . . ?
C15 S1 Rh1 118.9(4) . . ?
C15 S1 C14 100.9(5) . . ?
C15 S1 C17 106.5(5) . . ?
C19 P2 Rh1 110.9(3) . . ?
C19 P2 C18 105.8(4) . . ?
C25 P2 Rh1 121.2(3) . . ?
C25 P2 C19 106.2(4) . . ?
C25 P2 C18 105.1(4) . . ?
C18 P2 Rh1 106.5(3) . . ?
C7 P1 Rh1 119.2(2) . . ?
C7 P1 C1 107.9(3) . . ?
C7 P1 C13 103.3(4) . . ?
C1 P1 Rh1 115.9(2) . . ?
C1 P1 C13 103.1(4) . . ?
C13 P1 Rh1 105.4(3) . . ?
C20 C19 P2 118.9(7) . . ?
C24 C19 P2 120.7(7) . . ?
C24 C19 C20 120.1(9) . . ?
C32 C31 B1 119.5(8) . . ?
C36 C31 C32 114.5(9) . . ?
C36 C31 B1 126.0(8) . . ?
C42 C37 B1 124.1(8) . . ?
C38 C37 C42 115.4(8) . . ?
C38 C37 B1 120.5(8) . . ?
C26 C25 P2 122.2(7) . . ?
C30 C25 P2 118.7(7) . . ?
C30 C25 C26 119.1(8) . . ?
C37 C42 H42 118.8 . . ?
C41 C42 C37 122.3(9) . . ?
C41 C42 H42 118.8 . . ?
C54 C49 C50 113.8(9) . . ?
C54 C49 B1 125.3(8) . . ?
C50 C49 B1 120.6(8) . . ?
C31 C32 H32 119.4 . . ?
C33 C32 C31 121.2(11) . . ?
C33 C32 H32 119.4 . . ?
C49 C54 H54 118.4 . . ?
C53 C54 C49 123.3(9) . . ?
C53 C54 H54 118.4 . . ?
C31 C36 H36 118.0 . . ?
C31 C36 C35 124.0(10) . . ?
C35 C36 H36 118.0 . . ?
C8 C7 P1 117.5(3) . . ?
C8 C7 C12 120.0 . . ?
C12 C7 P1 122.1(3) . . ?
C7 C8 H8 120.0 . . ?
C7 C8 C9 120.0 . . ?
C9 C8 H8 120.0 . . ?
C8 C9 H9 120.0 . . ?
C10 C9 C8 120.0 . . ?
C10 C9 H9 120.0 . . ?
C9 C10 H10 120.0 . . ?
C9 C10 C11 120.0 . . ?
C11 C10 H10 120.0 . . ?
C10 C11 H11 120.0 . . ?
C10 C11 C12 120.0 . . ?
C12 C11 H11 120.0 . . ?
C7 C12 H12 120.0 . . ?
C11 C12 C7 120.0 . . ?
C11 C12 H12 120.0 . . ?
C27 C28 H28 119.8 . . ?
C27 C28 C29 120.3(9) . . ?
C29 C28 H28 119.8 . . ?
C25 C26 H26 119.9 . . ?
C27 C26 C25 120.2(9) . . ?
C27 C26 H26 119.9 . . ?
C45 C46 H46 120.1 . . ?
C45 C46 C47 119.8(10) . . ?
C47 C46 H46 120.1 . . ?
C2 C1 P1 117.7(4) . . ?
C2 C1 C6 120.0 . . ?
C6 C1 P1 122.0(4) . . ?
C1 C2 H2 120.0 . . ?
C3 C2 C1 120.0 . . ?
C3 C2 H2 120.0 . . ?
C2 C3 H3 120.0 . . ?
C4 C3 C2 120.0 . . ?
C4 C3 H3 120.0 . . ?
C3 C4 H4 120.0 . . ?
C3 C4 C5 120.0 . . ?
C5 C4 H4 120.0 . . ?
C4 C5 H5 120.0 . . ?
C6 C5 C4 120.0 . . ?
C6 C5 H5 120.0 . . ?
C1 C6 H6 120.0 . . ?
C5 C6 C1 120.0 . . ?
C5 C6 H6 120.0 . . ?
S1 C14 H14A 110.5 . . ?
S1 C14 H14B 110.5 . . ?
H14A C14 H14B 108.7 . . ?
C13 C14 S1 106.0(6) . . ?
C13 C14 H14A 110.5 . . ?
C13 C14 H14B 110.5 . . ?
C43 C48 H48 118.3 . . ?
C47 C48 H48 118.3 . . ?
C47 C48 C43 123.4(11) . . ?
C43 C44 H44 118.7 . . ?
C43 C44 C45 122.6(11) . . ?
C45 C44 H44 118.7 . . ?
C48 C43 B1 124.1(9) . . ?
C44 C43 C48 114.9(10) . . ?
C44 C43 B1 120.9(9) . . ?
C39 C40 H40 120.2 . . ?
C39 C40 C41 119.6(9) . . ?
C41 C40 H40 120.2 . . ?
C28 C27 C26 120.2(9) . . ?
C28 C27 H27 119.9 . . ?
C26 C27 H27 119.9 . . ?
C40 C39 H39 119.8 . . ?
C40 C39 C38 120.3(9) . . ?
C38 C39 H39 119.8 . . ?
C49 C50 H50 118.3 . . ?
C51 C50 C49 123.3(9) . . ?
C51 C50 H50 118.3 . . ?
P1 C13 H13A 109.0 . . ?
P1 C13 H13B 109.0 . . ?
C14 C13 P1 112.8(6) . . ?
C14 C13 H13A 109.0 . . ?
C14 C13 H13B 109.0 . . ?
H13A C13 H13B 107.8 . . ?
C19 C20 H20 120.1 . . ?
C19 C20 C21 119.7(10) . . ?
C21 C20 H20 120.1 . . ?
C46 C45 C44 120.4(11) . . ?
C46 C45 H45 119.8 . . ?
C44 C45 H45 119.8 . . ?
C54 C53 H53 119.9 . . ?
C54 C53 C52 120.1(9) . . ?
C52 C53 H53 119.9 . . ?
C42 C41 H41 120.0 . . ?
C40 C41 C42 120.0(9) . . ?
C40 C41 H41 120.0 . . ?
C53 C52 H52 120.7 . . ?
C51 C52 C53 118.6(10) . . ?
C51 C52 H52 120.7 . . ?
C32 C33 H33 118.7 . . ?
C34 C33 C32 122.7(11) . . ?
C34 C33 H33 118.7 . . ?
C20 C21 H21 119.8 . . ?
C22 C21 C20 120.5(10) . . ?
C22 C21 H21 119.8 . . ?
C46 C47 H47 120.6 . . ?
C48 C47 C46 118.8(10) . . ?
C48 C47 H47 120.6 . . ?
P2 C18 H18A 109.0 . . ?
P2 C18 H18B 109.0 . . ?
H18A C18 H18B 107.8 . . ?
C17 C18 P2 113.1(6) . . ?
C17 C18 H18A 109.0 . . ?
C17 C18 H18B 109.0 . . ?
C37 C38 H38 118.9 . . ?
C39 C38 C37 122.3(9) . . ?
C39 C38 H38 118.9 . . ?
C21 C22 H22 120.9 . . ?
C23 C22 C21 118.2(10) . . ?
C23 C22 H22 120.9 . . ?
S1 C17 H17A 110.2 . . ?
S1 C17 H17B 110.2 . . ?
C18 C17 S1 107.8(6) . . ?
C18 C17 H17A 110.2 . . ?
C18 C17 H17B 110.2 . . ?
H17A C17 H17B 108.5 . . ?
C50 C51 H51 119.6 . . ?
C52 C51 C50 120.9(9) . . ?
C52 C51 H51 119.6 . . ?
C19 C24 H24 120.3 . . ?
C19 C24 C23 119.5(10) . . ?
C23 C24 H24 120.3 . . ?
C31 B1 C37 109.6(7) . . ?
C31 B1 C43 107.2(7) . . ?
C49 B1 C31 113.3(8) . . ?
C49 B1 C37 108.6(7) . . ?
C49 B1 C43 109.0(8) . . ?
C43 B1 C37 109.0(8) . . ?
C28 C29 H29 120.0 . . ?
C28 C29 C30 120.0(10) . . ?
C30 C29 H29 120.0 . . ?
C25 C30 C29 120.2(10) . . ?
C25 C30 H30 119.9 . . ?
C29 C30 H30 119.9 . . ?
C22 C23 C24 122.0(11) . . ?
C22 C23 H23 119.0 . . ?
C24 C23 H23 119.0 . . ?
C36 C35 H35 120.6 . . ?
C34 C35 C36 118.8(11) . . ?
C34 C35 H35 120.6 . . ?
C33 C34 C35 118.7(10) . . ?
C33 C34 H34 120.7 . . ?
C35 C34 H34 120.7 . . ?
S1 C15 H15A 109.1 . . ?
S1 C15 H15B 109.1 . . ?
H15A C15 H15B 107.8 . . ?
C16 C15 S1 112.6(8) . . ?
C16 C15 H15A 109.1 . . ?
C16 C15 H15B 109.1 . . ?
C15 C16 H16A 109.5 . . ?
C15 C16 H16B 109.5 . . ?
C15 C16 H16C 109.5 . . ?
H16A C16 H16B 109.5 . . ?
H16A C16 H16C 109.5 . . ?
H16B C16 H16C 109.5 . . ?

loop_
_geom_bond_atom_site_label_1
_geom_bond_atom_site_label_2
_geom_bond_distance
_geom_bond_site_symmetry_2
_geom_bond_publ_flag
Rh1 S1 2.126(2) . ?
Rh1 Cl1 2.340(2) . ?
Rh1 P2 2.290(2) . ?
Rh1 P1 2.301(2) . ?
S1 C14 1.810(9) . ?
S1 C17 1.805(9) . ?
S1 C15 1.800(11) . ?
P2 C19 1.844(8) . ?
P2 C25 1.815(8) . ?
P2 C18 1.858(9) . ?
P1 C7 1.822(5) . ?
P1 C1 1.833(5) . ?
P1 C13 1.862(9) . ?
C19 C20 1.377(13) . ?
C19 C24 1.368(13) . ?
C31 C32 1.415(12) . ?
C31 C36 1.389(14) . ?
C31 B1 1.652(13) . ?
C37 C42 1.401(13) . ?
C37 C38 1.394(12) . ?
C37 B1 1.661(12) . ?
C25 C26 1.396(13) . ?
C25 C30 1.389(13) . ?
C42 H42 0.9500 . ?
C42 C41 1.386(13) . ?
C49 C54 1.399(13) . ?
C49 C50 1.422(13) . ?
C49 B1 1.630(15) . ?
C32 H32 0.9500 . ?
C32 C33 1.383(14) . ?
C54 H54 0.9500 . ?
C54 C53 1.382(14) . ?
C36 H36 0.9500 . ?
C36 C35 1.394(14) . ?
C7 C8 1.3900 . ?
C7 C12 1.3900 . ?
C8 H8 0.9500 . ?
C8 C9 1.3900 . ?
C9 H9 0.9500 . ?
C9 C10 1.3900 . ?
C10 H10 0.9500 . ?
C10 C11 1.3900 . ?
C11 H11 0.9500 . ?
C11 C12 1.3900 . ?
C12 H12 0.9500 . ?
C28 H28 0.9500 . ?
C28 C27 1.374(15) . ?
C28 C29 1.378(15) . ?
C26 H26 0.9500 . ?
C26 C27 1.390(13) . ?
C46 H46 0.9500 . ?
C46 C45 1.352(16) . ?
C46 C47 1.387(15) . ?
C1 C2 1.3900 . ?
C1 C6 1.3900 . ?
C2 H2 0.9500 . ?
C2 C3 1.3900 . ?
C3 H3 0.9500 . ?
C3 C4 1.3900 . ?
C4 H4 0.9500 . ?
C4 C5 1.3900 . ?
C5 H5 0.9500 . ?
C5 C6 1.3900 . ?
C6 H6 0.9500 . ?
C14 H14A 0.9900 . ?
C14 H14B 0.9900 . ?
C14 C13 1.502(13) . ?
C48 H48 0.9500 . ?
C48 C43 1.404(14) . ?
C48 C47 1.385(14) . ?
C44 H44 0.9500 . ?
C44 C43 1.382(14) . ?
C44 C45 1.397(14) . ?
C43 B1 1.658(15) . ?
C40 H40 0.9500 . ?
C40 C39 1.365(14) . ?
C40 C41 1.370(14) . ?
C27 H27 0.9500 . ?
C39 H39 0.9500 . ?
C39 C38 1.388(12) . ?
C50 H50 0.9500 . ?
C50 C51 1.368(14) . ?
C13 H13A 0.9900 . ?
C13 H13B 0.9900 . ?
C20 H20 0.9500 . ?
C20 C21 1.394(14) . ?
C45 H45 0.9500 . ?
C53 H53 0.9500 . ?
C53 C52 1.395(14) . ?
C41 H41 0.9500 . ?
C52 H52 0.9500 . ?
C52 C51 1.368(14) . ?
C33 H33 0.9500 . ?
C33 C34 1.345(17) . ?
C21 H21 0.9500 . ?
C21 C22 1.384(16) . ?
C47 H47 0.9500 . ?
C18 H18A 0.9900 . ?
C18 H18B 0.9900 . ?
C18 C17 1.515(12) . ?
C38 H38 0.9500 . ?
C22 H22 0.9500 . ?
C22 C23 1.367(16) . ?
C17 H17A 0.9900 . ?
C17 H17B 0.9900 . ?
C51 H51 0.9500 . ?
C24 H24 0.9500 . ?
C24 C23 1.382(14) . ?
C29 H29 0.9500 . ?
C29 C30 1.396(14) . ?
C30 H30 0.9500 . ?
C23 H23 0.9500 . ?
C35 H35 0.9500 . ?
C35 C34 1.392(17) . ?
C34 H34 0.9500 . ?
C15 H15A 0.9900 . ?
C15 H15B 0.9900 . ?
C15 C16 1.511(16) . ?
C16 H16A 0.9800 . ?
C16 H16B 0.9800 . ?
C16 H16C 0.9800 . ?

loop_
_geom_torsion_atom_site_label_1
_geom_torsion_atom_site_label_2
_geom_torsion_atom_site_label_3
_geom_torsion_atom_site_label_4
_geom_torsion
_geom_torsion_site_symmetry_1
_geom_torsion_site_symmetry_2
_geom_torsion_site_symmetry_3
_geom_torsion_site_symmetry_4
_geom_torsion_publ_flag
Rh1 S1 C14 C13 45.4(8) . . . . ?
Rh1 S1 C17 C18 -42.7(7) . . . . ?
Rh1 S1 C15 C16 39.4(11) . . . . ?
Rh1 P2 C19 C20 75.8(7) . . . . ?
Rh1 P2 C19 C24 -98.3(7) . . . . ?
Rh1 P2 C25 C26 -149.0(7) . . . . ?
Rh1 P2 C25 C30 28.8(9) . . . . ?
Rh1 P2 C18 C17 -19.1(7) . . . . ?
Rh1 P1 C7 C8 -24.7(4) . . . . ?
Rh1 P1 C7 C12 147.9(3) . . . . ?
Rh1 P1 C1 C2 -17.3(5) . . . . ?
Rh1 P1 C1 C6 168.2(3) . . . . ?
Rh1 P1 C13 C14 25.7(8) . . . . ?
S1 C14 C13 P1 -43.6(9) . . . . ?
P2 C19 C20 C21 -175.3(7) . . . . ?
P2 C19 C24 C23 175.2(8) . . . . ?
P2 C25 C26 C27 178.6(8) . . . . ?
P2 C25 C30 C29 -179.8(9) . . . . ?
P2 C18 C17 S1 37.7(8) . . . . ?
P1 C7 C8 C9 172.8(5) . . . . ?
P1 C7 C12 C11 -172.5(5) . . . . ?
P1 C1 C2 C3 -174.6(5) . . . . ?
P1 C1 C6 C5 174.4(5) . . . . ?
C19 P2 C25 C26 83.4(8) . . . . ?
C19 P2 C25 C30 -98.8(8) . . . . ?
C19 P2 C18 C17 99.0(7) . . . . ?
C19 C20 C21 C22 -0.4(15) . . . . ?
C19 C24 C23 C22 0.3(16) . . . . ?
C31 C32 C33 C34 0.3(18) . . . . ?
C31 C36 C35 C34 -1.8(16) . . . . ?
C37 C42 C41 C40 2.5(14) . . . . ?
C25 P2 C19 C20 -150.6(7) . . . . ?
C25 P2 C19 C24 35.2(8) . . . . ?
C25 P2 C18 C17 -148.9(7) . . . . ?
C25 C26 C27 C28 0.2(16) . . . . ?
C42 C37 C38 C39 1.8(13) . . . . ?
C42 C37 B1 C31 106.2(10) . . . . ?
C42 C37 B1 C49 -129.5(9) . . . . ?
C42 C37 B1 C43 -10.9(12) . . . . ?
C49 C54 C53 C52 0.0(15) . . . . ?
C49 C50 C51 C52 0.9(15) . . . . ?
C32 C31 C36 C35 2.5(14) . . . . ?
C32 C31 B1 C37 -169.5(9) . . . . ?
C32 C31 B1 C49 69.0(11) . . . . ?
C32 C31 B1 C43 -51.4(11) . . . . ?
C32 C33 C34 C35 0.6(18) . . . . ?
C54 C49 C50 C51 -2.0(13) . . . . ?
C54 C49 B1 C31 -21.0(13) . . . . ?
C54 C49 B1 C37 -143.0(9) . . . . ?
C54 C49 B1 C43 98.3(10) . . . . ?
C54 C53 C52 C51 -1.2(15) . . . . ?
C36 C31 C32 C33 -1.7(15) . . . . ?
C36 C31 B1 C37 9.6(13) . . . . ?
C36 C31 B1 C49 -112.0(10) . . . . ?
C36 C31 B1 C43 127.7(9) . . . . ?
C36 C35 C34 C33 0.1(17) . . . . ?
C7 P1 C1 C2 -154.0(4) . . . . ?
C7 P1 C1 C6 31.5(5) . . . . ?
C7 P1 C13 C14 151.6(7) . . . . ?
C7 C8 C9 C10 0.0 . . . . ?
C8 C7 C12 C11 0.0 . . . . ?
C8 C9 C10 C11 0.0 . . . . ?
C9 C10 C11 C12 0.0 . . . . ?
C10 C11 C12 C7 0.0 . . . . ?
C12 C7 C8 C9 0.0 . . . . ?
C28 C29 C30 C25 2.0(18) . . . . ?
C26 C25 C30 C29 -1.9(16) . . . . ?
C1 P1 C7 C8 110.2(4) . . . . ?
C1 P1 C7 C12 -77.1(4) . . . . ?
C1 P1 C13 C14 -96.2(7) . . . . ?
C1 C2 C3 C4 0.0 . . . . ?
C2 C1 C6 C5 0.0 . . . . ?
C2 C3 C4 C5 0.0 . . . . ?
C3 C4 C5 C6 0.0 . . . . ?
C4 C5 C6 C1 0.0 . . . . ?
C6 C1 C2 C3 0.0 . . . . ?
C14 S1 C17 C18 -164.6(7) . . . . ?
C14 S1 C15 C16 161.8(9) . . . . ?
C48 C43 B1 C31 139.3(9) . . . . ?
C48 C43 B1 C37 -102.2(10) . . . . ?
C48 C43 B1 C49 16.2(12) . . . . ?
C44 C43 B1 C31 -38.0(11) . . . . ?
C44 C43 B1 C37 80.5(10) . . . . ?
C44 C43 B1 C49 -161.0(8) . . . . ?
C43 C48 C47 C46 -0.2(15) . . . . ?
C43 C44 C45 C46 0.3(16) . . . . ?
C40 C39 C38 C37 -0.3(14) . . . . ?
C27 C28 C29 C30 -0.9(18) . . . . ?
C39 C40 C41 C42 -0.8(14) . . . . ?
C50 C49 C54 C53 1.5(14) . . . . ?
C50 C49 B1 C31 165.6(8) . . . . ?
C50 C49 B1 C37 43.5(11) . . . . ?
C50 C49 B1 C43 -75.1(10) . . . . ?
C13 P1 C7 C8 -141.1(4) . . . . ?
C13 P1 C7 C12 31.5(5) . . . . ?
C13 P1 C1 C2 97.2(5) . . . . ?
C13 P1 C1 C6 -77.3(5) . . . . ?
C20 C19 C24 C23 1.1(14) . . . . ?
C20 C21 C22 C23 1.7(16) . . . . ?
C45 C46 C47 C48 2.0(15) . . . . ?
C45 C44 C43 C48 1.3(14) . . . . ?
C45 C44 C43 B1 178.9(9) . . . . ?
C53 C52 C51 C50 0.7(15) . . . . ?
C41 C40 C39 C38 -0.3(14) . . . . ?
C21 C22 C23 C24 -1.7(16) . . . . ?
C47 C46 C45 C44 -2.1(15) . . . . ?
C47 C48 C43 C44 -1.4(14) . . . . ?
C47 C48 C43 B1 -178.8(9) . . . . ?
C18 P2 C19 C20 -39.3(8) . . . . ?
C18 P2 C19 C24 146.5(7) . . . . ?
C18 P2 C25 C26 -28.5(9) . . . . ?
C18 P2 C25 C30 149.3(8) . . . . ?
C38 C37 C42 C41 -2.9(13) . . . . ?
C38 C37 B1 C31 -72.8(10) . . . . ?
C38 C37 B1 C49 51.5(11) . . . . ?
C38 C37 B1 C43 170.2(8) . . . . ?
C17 S1 C14 C13 167.2(7) . . . . ?
C17 S1 C15 C16 -87.7(10) . . . . ?
C24 C19 C20 C21 -1.0(14) . . . . ?
B1 C31 C32 C33 177.5(10) . . . . ?
B1 C31 C36 C35 -176.6(10) . . . . ?
B1 C37 C42 C41 178.1(8) . . . . ?
B1 C37 C38 C39 -179.1(8) . . . . ?
B1 C49 C54 C53 -172.3(9) . . . . ?
B1 C49 C50 C51 172.2(9) . . . . ?
C29 C28 C27 C26 -0.2(17) . . . . ?
C30 C25 C26 C27 0.8(15) . . . . ?
C15 S1 C14 C13 -81.9(8) . . . . ?
C15 S1 C17 C18 88.6(7) . . . . ?
